data_1541992
loop_
_publ_author_name
'Guillebert, C.'
'le Bihan, M.T.'

_publ_section_title
;
 Contribution a l'etude structurale des silicates de cuivre: structure
 atomique de la papagoite
;
_journal_name_full
;
Bulletin de la Societe Francaise de Mineralogie et de Cristallographie 
(72,1949-100,1977)
;
_journal_page_first 119
_journal_page_last 121
_journal_volume 88
_journal_year 1965
_chemical_formula_sum 'Al Ca Cu H3 O9 Si2'
_chemical_name_systematic 'Al Ca Cu (Si2 O6) (O H)3'
_space_group_IT_number 12
_symmetry_space_group_name_Hall '-C 2y'
_symmetry_space_group_name_H-M 'C 1 2/m 1'
_cell_angle_alpha 90
_cell_angle_beta 100.5
_cell_angle_gamma 90
_cell_formula_units_Z 4
_cell_length_a 12.94
_cell_length_b 11.52
_cell_length_c 4.68
_cell_volume 685.960
_citation_journal_id_ASTM BUFCAE
_cod_data_source_file Guillebert_BUFCAE_1965_1639.cif
_cod_data_source_block H3Al1Ca1Cu1O9Si2
_cod_original_cell_volume 685.9599
_cod_original_formula_sum 'H3 Al1 Ca1 Cu1 O9 Si2'
_cod_database_code 1541992

loop_
_symmetry_equiv_pos_as_xyz
x,y,z
-x,y,-z
-x,-y,-z
x,-y,z
x+1/2,y+1/2,z
-x+1/2,y+1/2,-z
-x+1/2,-y+1/2,-z
x+1/2,-y+1/2,z

loop_
_atom_site_label
_atom_site_type_symbol
_atom_site_fract_x
_atom_site_fract_y
_atom_site_fract_z
_atom_site_occupancy
_atom_site_U_iso_or_equiv
O1 O-2 0.199 0.368 0.26 1 0.0
O5 O-2 0.088 0.5 -0.16 1 0.0
Al1 Al+3 0.25 0.25 0.5 1 0.0
Ca1 Ca+2 0 0.159 0.5 1 0.0
Si1 Si+4 0.1135 0.368 -0.067 1 0.0
O3 O-2 0.14 0.287 -0.3 1 0.0
O6 O-2 0.082 0 -0.25 1 0.0
O4 O-2 0 0.32 0 1 0.0
O2 O-2 0.16 0.126 0.28 1 0.0
Cu1 Cu+2 0.231 0 -0.447 1 0.0
